data_7711606
loop_
_publ_author_name
'Yoshigoe, Yusuke'
'Hashizume, Keiichiro'
'Saito, Shinichi'

_publ_section_title
;
 Synthesis and stereochemistry of chiral aza-boraspirobifluorenes with
 tetrahedral boron-stereogenic centers
;
_journal_name_full 'Dalton Transactions'
_journal_paper_doi 10.1039/D2DT03303H
_journal_year 2022
_chemical_formula_moiety 'C24 H18 B N O'
_chemical_formula_sum 'C24 H18 B N O'
_chemical_formula_weight 347.20
_space_group_crystal_system triclinic
_space_group_IT_number 2
_space_group_name_Hall '-P 1'
_space_group_name_H-M_alt 'P -1'
_atom_sites_solution_hydrogens geom
_atom_sites_solution_primary dual
_audit_creation_date 2021-10-06
_audit_creation_method
;
Olex2 1.3
(compiled 2020.11.12 svn.r5f609507 for OlexSys, GUI svn.r6408)
;
_audit_update_record
;
2022-08-23 deposited with the CCDC.	2022-10-27 downloaded from the CCDC.
;
_cell_angle_alpha 109.1900(10)
_cell_angle_beta 103.359(2)
_cell_angle_gamma 108.8850(10)
_cell_formula_units_Z 4
_cell_length_a 11.9380(5)
_cell_length_b 12.7143(5)
_cell_length_c 14.2807(6)
_cell_measurement_reflns_used 9866
_cell_measurement_temperature 273(2)
_cell_measurement_theta_max 31.03
_cell_measurement_theta_min 2.55
_cell_volume 1793.52(13)
_computing_cell_refinement 'SAINT V8.40A (Bruker, 2019)'
_computing_data_reduction 'SAINT V8.40A (Bruker, 2019)'
_computing_molecular_graphics 'Olex2 1.3 (Dolomanov et al., 2009)'
_computing_publication_material 'Olex2 1.3 (Dolomanov et al., 2009)'
_computing_structure_refinement 'SHELXL 2018/3 (Sheldrick, 2015)'
_computing_structure_solution 'SHELXT 2014/5 (Sheldrick, 2014)'
_diffrn_ambient_temperature 273.15
_diffrn_detector_area_resol_mean 8
_diffrn_measured_fraction_theta_full 0.974
_diffrn_measured_fraction_theta_max 0.780
_diffrn_measurement_device_type 'Bruker SMART APEX CCD area detector'
_diffrn_measurement_method '\w and \f scans'
_diffrn_radiation_monochromator graphite
_diffrn_radiation_type MoK\a
_diffrn_radiation_wavelength 0.71073
_diffrn_reflns_av_R_equivalents 0.1616
_diffrn_reflns_av_unetI/netI 0.1262
_diffrn_reflns_Laue_measured_fraction_full 0.974
_diffrn_reflns_Laue_measured_fraction_max 0.780
_diffrn_reflns_limit_h_max 16
_diffrn_reflns_limit_h_min -16
_diffrn_reflns_limit_k_max 17
_diffrn_reflns_limit_k_min -16
_diffrn_reflns_limit_l_max 20
_diffrn_reflns_limit_l_min -20
_diffrn_reflns_number 41838
_diffrn_reflns_point_group_measured_fraction_full 0.974
_diffrn_reflns_point_group_measured_fraction_max 0.780
_diffrn_reflns_theta_full 25.242
_diffrn_reflns_theta_max 31.481
_diffrn_reflns_theta_min 1.875
_diffrn_source 'sealed tube'
_diffrn_source_current 1.4
_diffrn_source_power 0.07
_diffrn_source_voltage 50.0
_diffrn_standards_number 0
_exptl_absorpt_coefficient_mu 0.077
_exptl_absorpt_correction_T_max 0.7462
_exptl_absorpt_correction_T_min 0.6960
_exptl_absorpt_correction_type none
_exptl_absorpt_process_details
;
SADABS-2016/2 (Bruker,2016/2) was used for absorption correction.
wR2(int) was 0.1285 before and 0.0525 after correction.
The Ratio of minimum to maximum transmission is 0.9327.
The \l/2 correction factor is Not present.
;
_exptl_crystal_colour colourless
_exptl_crystal_colour_primary colourless
_exptl_crystal_density_diffrn 1.286
_exptl_crystal_description block
_exptl_crystal_F_000 728
_exptl_crystal_size_max 0.577
_exptl_crystal_size_mid 0.349
_exptl_crystal_size_min 0.258
_refine_diff_density_max 0.469
_refine_diff_density_min -0.339
_refine_diff_density_rms 0.073
_refine_ls_extinction_coef 0.018(4)
_refine_ls_extinction_expression Fc^*^=kFc[1+0.001xFc^2^\l^3^/sin(2\q)]^-1/4^
_refine_ls_extinction_method 'SHELXL-2018/3 (Sheldrick 2018)'
_refine_ls_goodness_of_fit_ref 1.019
_refine_ls_hydrogen_treatment constr
_refine_ls_matrix_type full
_refine_ls_number_parameters 490
_refine_ls_number_reflns 9289
_refine_ls_number_restraints 0
_refine_ls_restrained_S_all 1.019
_refine_ls_R_factor_all 0.1040
_refine_ls_R_factor_gt 0.0488
_refine_ls_shift/su_max 0.000
_refine_ls_shift/su_mean 0.000
_refine_ls_structure_factor_coef Fsqd
_refine_ls_weighting_details 'w=1/[\s^2^(Fo^2^)+(0.0808P)^2^] where P=(Fo^2^+2Fc^2^)/3'
_refine_ls_weighting_scheme calc
_refine_ls_wR_factor_gt 0.1277
_refine_ls_wR_factor_ref 0.1426
_reflns_Friedel_coverage 0.000
_reflns_number_gt 6084
_reflns_number_total 9289
_reflns_threshold_expression 'I > 2\s(I)'
_cod_data_source_file d2dt03303h2.cif
_cod_data_source_block 211006_ysg_hashizume_02_0m_a
_cod_depositor_comments
;

2024-11-09
Z value and formula fixed to values more according to usual
chemical conventions.                 miguel
;
_cod_original_formula_sum 'C48 H36 B2 N2 O2'
_cod_original_formula_weight 694.41
_cod_original_formula_moiety '2(C24 H18 B N O)'
_cod_original_formula_units_Z 2
_cod_database_code 7711606
_shelx_shelxl_version_number 2018/3
_shelx_space_group_comment
;
The symmetry employed for this shelxl refinement is uniquely defined
by the following loop, which should always be used as a source of
symmetry information in preference to the above space-group names.
They are only intended as comments.
;
_shelx_estimated_absorpt_t_max 0.980
_shelx_estimated_absorpt_t_min 0.957
_olex2_refinement_description
;
1. Fixed Uiso
 At 1.2 times of:
  All C(H) groups
 At 1.5 times of:
  All C(H,H,H) groups
2.a Aromatic/amide H refined with riding coordinates:
 C3(H3), C6(H6), C7(H7), C10(H10), C11(H11), C12(H12), C13(H13), C14(H14),
 C15(H15), C17(H17), C18(H18), C19(H19), C20(H20), C23(H23), C24(H24), C25(H25),
  C26(H26), C27(H27), C30(H30), C33(H33), C34(H34), C38(H38), C41(H41),
 C42(H42), C43(H43), C44(H44), C45(H45), C46(H46), C47(H47), C48(H48)
2.b Idealised Me refined as rotating group:
 C1(H1A,H1B,H1C), C32(H32A,H32B,H32C)
;
_olex2_submission_special_instructions 'No special instructions were received'

loop_
_space_group_symop_operation_xyz
'x, y, z'
'-x, -y, -z'

loop_
_atom_site_label
_atom_site_type_symbol
_atom_site_fract_x
_atom_site_fract_y
_atom_site_fract_z
_atom_site_U_iso_or_equiv
_atom_site_adp_type
_atom_site_occupancy
_atom_site_site_symmetry_order
_atom_site_calc_flag
_atom_site_refinement_flags_posn
_atom_site_refinement_flags_adp
_atom_site_refinement_flags_occupancy
_atom_site_disorder_assembly
_atom_site_disorder_group
O1 O 0.04903(12) 1.03494(10) 0.14014(10) 0.0320(3) Uani 1 1 d . . . . .
O2 O 0.49224(12) 0.65495(9) 0.43488(9) 0.0259(2) Uani 1 1 d . . . . .
N1 N 0.28627(12) 0.79387(9) 0.32538(9) 0.0164(2) Uani 1 1 d . . . . .
N2 N 0.39578(12) 0.56427(9) 0.78221(9) 0.0173(2) Uani 1 1 d . . . . .
C1 C -0.06929(19) 0.93729(16) 0.11625(17) 0.0370(4) Uani 1 1 d . . . . .
H1A H -0.084152 0.864293 0.056645 0.055 Uiso 1 1 calc R U . . .
H1B H -0.137166 0.960774 0.098468 0.055 Uiso 1 1 calc R U . . .
H1C H -0.066544 0.920780 0.177479 0.055 Uiso 1 1 calc R U . . .
C2 C 0.15414(16) 1.01127(12) 0.15715(12) 0.0237(3) Uani 1 1 d . . . . .
C3 C 0.15725(15) 0.90870(11) 0.17271(11) 0.0196(3) Uani 1 1 d . . . . .
H3 H 0.084431 0.851032 0.171426 0.023 Uiso 1 1 calc R U . . .
C4 C 0.26872(14) 0.89330(11) 0.18997(11) 0.0167(3) Uani 1 1 d . . . . .
C5 C 0.21449(14) 0.68050(11) 0.31569(11) 0.0160(3) Uani 1 1 d . . . . .
C6 C 0.19172(14) 0.66781(11) 0.40384(11) 0.0184(3) Uani 1 1 d . . . . .
H6 H 0.142691 0.590455 0.397725 0.022 Uiso 1 1 calc R U . . .
C7 C 0.24277(15) 0.77126(11) 0.49984(12) 0.0197(3) Uani 1 1 d . . . . .
H7 H 0.228805 0.764094 0.559350 0.024 Uiso 1 1 calc R U . . .
C8 C 0.21712(14) 0.64328(11) 0.14334(11) 0.0160(3) Uani 1 1 d . . . . .
C9 C 0.17298(13) 0.58818(11) 0.20628(11) 0.0159(3) Uani 1 1 d . . . . .
C10 C 0.09957(14) 0.46105(11) 0.16624(12) 0.0194(3) Uani 1 1 d . . . . .
H10 H 0.071806 0.427211 0.209969 0.023 Uiso 1 1 calc R U . . .
C11 C 0.06933(15) 0.38693(11) 0.05993(12) 0.0209(3) Uani 1 1 d . . . . .
H11 H 0.020078 0.302083 0.031259 0.025 Uiso 1 1 calc R U . . .
C12 C 0.11227(15) 0.43872(11) -0.00450(12) 0.0207(3) Uani 1 1 d . . . . .
H12 H 0.091601 0.387805 -0.075850 0.025 Uiso 1 1 calc R U . . .
C13 C 0.18590(14) 0.56594(11) 0.03638(11) 0.0191(3) Uani 1 1 d . . . . .
H13 H 0.214104 0.599113 -0.007569 0.023 Uiso 1 1 calc R U . . .
C14 C 0.31565(15) 0.88718(12) 0.50799(12) 0.0206(3) Uani 1 1 d . . . . .
H14 H 0.349947 0.957759 0.572425 0.025 Uiso 1 1 calc R U . . .
C15 C 0.33570(15) 0.89494(11) 0.41901(12) 0.0200(3) Uani 1 1 d . . . . .
H15 H 0.384410 0.971639 0.423764 0.024 Uiso 1 1 calc R U . . .
C16 C 0.45271(14) 0.84256(11) 0.23122(11) 0.0167(3) Uani 1 1 d . . . . .
C17 C 0.54440(15) 0.80150(11) 0.25667(12) 0.0207(3) Uani 1 1 d . . . . .
H17 H 0.522993 0.731452 0.268934 0.025 Uiso 1 1 calc R U . . .
C18 C 0.66897(16) 0.86398(13) 0.26422(12) 0.0241(3) Uani 1 1 d . . . . .
H18 H 0.730109 0.836026 0.281980 0.029 Uiso 1 1 calc R U . . .
C19 C 0.70082(15) 0.96824(12) 0.24496(12) 0.0246(3) Uani 1 1 d . . . . .
H19 H 0.783315 1.009034 0.249075 0.030 Uiso 1 1 calc R U . . .
C20 C 0.61083(15) 1.01238(12) 0.21961(12) 0.0211(3) Uani 1 1 d . . . . .
H20 H 0.632656 1.081926 0.206642 0.025 Uiso 1 1 calc R U . . .
C21 C 0.48725(14) 0.95039(11) 0.21399(11) 0.0183(3) Uani 1 1 d . . . . .
C22 C 0.37891(14) 0.98130(11) 0.19242(11) 0.0174(3) Uani 1 1 d . . . . .
C23 C 0.37545(16) 1.08356(11) 0.17659(12) 0.0235(3) Uani 1 1 d . . . . .
H23 H 0.447954 1.141398 0.177643 0.028 Uiso 1 1 calc R U . . .
C24 C 0.26311(17) 1.09794(12) 0.15933(12) 0.0250(3) Uani 1 1 d . . . . .
H24 H 0.260652 1.165877 0.149174 0.030 Uiso 1 1 calc R U . . .
C25 C 0.19379(16) 0.81667(12) 0.88501(13) 0.0238(3) Uani 1 1 d . . . . .
H25 H 0.178880 0.876011 0.932323 0.029 Uiso 1 1 calc R U . . .
C26 C 0.11543(16) 0.75503(12) 0.77671(13) 0.0240(3) Uani 1 1 d . . . . .
H26 H 0.049383 0.774712 0.752157 0.029 Uiso 1 1 calc R U . . .
C27 C 0.13471(14) 0.66395(11) 0.70440(12) 0.0205(3) Uani 1 1 d . . . . .
H27 H 0.081489 0.623665 0.632383 0.025 Uiso 1 1 calc R U . . .
C28 C 0.23281(14) 0.63335(11) 0.73953(11) 0.0173(3) Uani 1 1 d . . . . .
C29 C 0.30857(14) 0.52116(11) 0.57610(11) 0.0174(3) Uani 1 1 d . . . . .
C30 C 0.39919(14) 0.60775(11) 0.56024(11) 0.0185(3) Uani 1 1 d . . . . .
H30 H 0.453250 0.685878 0.616006 0.022 Uiso 1 1 calc R U . . .
C31 C 0.40803(15) 0.57611(12) 0.45991(12) 0.0199(3) Uani 1 1 d . . . . .
C32 C 0.58030(17) 0.77377(12) 0.51886(13) 0.0269(3) Uani 1 1 d . . . . .
H32A H 0.534181 0.818026 0.545574 0.040 Uiso 1 1 calc R U . . .
H32B H 0.635017 0.818919 0.491980 0.040 Uiso 1 1 calc R U . . .
H32C H 0.631106 0.764557 0.575704 0.040 Uiso 1 1 calc R U . . .
C33 C 0.32735(15) 0.45941(13) 0.37566(12) 0.0226(3) Uani 1 1 d . . . . .
H33 H 0.333603 0.440073 0.308930 0.027 Uiso 1 1 calc R U . . .
C34 C 0.23780(15) 0.37203(12) 0.39092(12) 0.0214(3) Uani 1 1 d . . . . .
H34 H 0.184153 0.294028 0.334831 0.026 Uiso 1 1 calc R U . . .
C35 C 0.22898(14) 0.40231(11) 0.49129(11) 0.0192(3) Uani 1 1 d . . . . .
C36 C 0.14715(15) 0.32245(11) 0.52669(12) 0.0195(3) Uani 1 1 d . . . . .
C37 C 0.17062(14) 0.38720(11) 0.63593(12) 0.0192(3) Uani 1 1 d . . . . .
C38 C 0.29365(16) 0.78983(11) 0.92229(12) 0.0214(3) Uani 1 1 d . . . . .
H38 H 0.347355 0.831399 0.994219 0.026 Uiso 1 1 calc R U . . .
C39 C 0.31192(14) 0.69868(11) 0.84924(11) 0.0175(3) Uani 1 1 d . . . . .
C40 C 0.41020(15) 0.65616(11) 0.87353(11) 0.0175(3) Uani 1 1 d . . . . .
C41 C 0.50736(16) 0.69487(12) 0.96969(12) 0.0237(3) Uani 1 1 d . . . . .
H41 H 0.517009 0.757092 1.032182 0.028 Uiso 1 1 calc R U . . .
C42 C 0.58955(17) 0.63944(13) 0.97107(13) 0.0272(3) Uani 1 1 d . . . . .
H42 H 0.654932 0.663922 1.034921 0.033 Uiso 1 1 calc R U . . .
C43 C 0.57442(16) 0.54673(13) 0.87664(13) 0.0257(3) Uani 1 1 d . . . . .
H43 H 0.629866 0.509498 0.876651 0.031 Uiso 1 1 calc R U . . .
C44 C 0.47601(15) 0.51125(12) 0.78339(12) 0.0210(3) Uani 1 1 d . . . . .
H44 H 0.465121 0.449340 0.720113 0.025 Uiso 1 1 calc R U . . .
C45 C 0.10580(16) 0.32523(13) 0.68459(13) 0.0248(3) Uani 1 1 d . . . . .
H45 H 0.120669 0.366875 0.756547 0.030 Uiso 1 1 calc R U . . .
C46 C 0.01792(16) 0.20025(13) 0.62639(14) 0.0284(3) Uani 1 1 d . . . . .
H46 H -0.024656 0.159015 0.659799 0.034 Uiso 1 1 calc R U . . .
C47 C -0.00524(15) 0.13844(12) 0.51898(14) 0.0280(3) Uani 1 1 d . . . . .
H47 H -0.064596 0.055921 0.480251 0.034 Uiso 1 1 calc R U . . .
C48 C 0.05912(16) 0.19823(12) 0.46841(13) 0.0251(3) Uani 1 1 d . . . . .
H48 H 0.043725 0.155926 0.396428 0.030 Uiso 1 1 calc R U . . .
B1 B 0.30296(16) 0.78953(12) 0.21594(13) 0.0170(3) Uani 1 1 d . . . . .
B2 B 0.27477(17) 0.52911(13) 0.68079(13) 0.0178(3) Uani 1 1 d . . . . .

loop_
_atom_site_aniso_label
_atom_site_aniso_U_11
_atom_site_aniso_U_22
_atom_site_aniso_U_33
_atom_site_aniso_U_23
_atom_site_aniso_U_13
_atom_site_aniso_U_12
O1 0.0344(7) 0.0310(5) 0.0383(7) 0.0168(5) 0.0123(6) 0.0224(5)
O2 0.0313(6) 0.0252(5) 0.0224(6) 0.0115(5) 0.0145(5) 0.0097(5)
N1 0.0180(6) 0.0146(5) 0.0159(6) 0.0074(5) 0.0059(5) 0.0060(4)
N2 0.0198(6) 0.0179(5) 0.0165(6) 0.0082(5) 0.0083(5) 0.0090(4)
C1 0.0331(10) 0.0400(8) 0.0504(12) 0.0235(9) 0.0176(9) 0.0254(8)
C2 0.0282(8) 0.0231(6) 0.0215(8) 0.0088(6) 0.0078(7) 0.0151(6)
C3 0.0229(7) 0.0181(5) 0.0168(7) 0.0065(5) 0.0078(6) 0.0089(5)
C4 0.0193(7) 0.0141(5) 0.0142(7) 0.0051(5) 0.0055(6) 0.0061(5)
C5 0.0162(6) 0.0152(5) 0.0164(7) 0.0079(5) 0.0053(6) 0.0061(5)
C6 0.0206(7) 0.0179(5) 0.0187(7) 0.0100(6) 0.0089(6) 0.0076(5)
C7 0.0228(7) 0.0239(6) 0.0172(7) 0.0111(6) 0.0105(6) 0.0116(6)
C8 0.0170(6) 0.0158(5) 0.0159(7) 0.0084(5) 0.0065(6) 0.0063(5)
C9 0.0160(6) 0.0150(5) 0.0150(7) 0.0069(5) 0.0049(6) 0.0051(5)
C10 0.0212(7) 0.0152(5) 0.0203(7) 0.0096(6) 0.0070(6) 0.0049(5)
C11 0.0220(7) 0.0141(5) 0.0210(8) 0.0059(6) 0.0068(6) 0.0041(5)
C12 0.0222(7) 0.0184(6) 0.0173(7) 0.0058(6) 0.0057(6) 0.0072(5)
C13 0.0208(7) 0.0187(6) 0.0171(7) 0.0085(6) 0.0075(6) 0.0070(5)
C14 0.0236(7) 0.0189(6) 0.0148(7) 0.0044(5) 0.0068(6) 0.0074(5)
C15 0.0217(7) 0.0148(5) 0.0174(7) 0.0048(5) 0.0054(6) 0.0047(5)
C16 0.0189(7) 0.0152(5) 0.0122(7) 0.0049(5) 0.0049(6) 0.0050(5)
C17 0.0217(7) 0.0179(6) 0.0192(7) 0.0065(6) 0.0070(6) 0.0071(5)
C18 0.0220(7) 0.0250(6) 0.0201(7) 0.0049(6) 0.0069(6) 0.0101(6)
C19 0.0180(7) 0.0277(7) 0.0206(8) 0.0070(6) 0.0089(6) 0.0039(6)
C20 0.0211(7) 0.0202(6) 0.0170(7) 0.0074(6) 0.0076(6) 0.0039(5)
C21 0.0208(7) 0.0163(5) 0.0124(7) 0.0043(5) 0.0054(6) 0.0045(5)
C22 0.0225(7) 0.0136(5) 0.0118(6) 0.0042(5) 0.0058(6) 0.0048(5)
C23 0.0279(8) 0.0176(6) 0.0231(8) 0.0103(6) 0.0092(7) 0.0066(6)
C24 0.0360(9) 0.0184(6) 0.0231(8) 0.0111(6) 0.0092(7) 0.0142(6)
C25 0.0309(8) 0.0209(6) 0.0318(9) 0.0151(6) 0.0213(8) 0.0152(6)
C26 0.0234(7) 0.0237(6) 0.0377(9) 0.0203(7) 0.0174(7) 0.0139(6)
C27 0.0188(7) 0.0216(6) 0.0238(8) 0.0131(6) 0.0086(6) 0.0083(5)
C28 0.0188(7) 0.0178(5) 0.0192(7) 0.0112(5) 0.0092(6) 0.0077(5)
C29 0.0204(7) 0.0187(5) 0.0142(7) 0.0073(5) 0.0051(6) 0.0105(5)
C30 0.0222(7) 0.0167(5) 0.0149(7) 0.0058(5) 0.0050(6) 0.0091(5)
C31 0.0228(7) 0.0230(6) 0.0203(7) 0.0120(6) 0.0110(6) 0.0131(6)
C32 0.0301(8) 0.0232(6) 0.0299(9) 0.0132(7) 0.0150(8) 0.0102(6)
C33 0.0252(8) 0.0288(7) 0.0151(7) 0.0082(6) 0.0081(6) 0.0145(6)
C34 0.0222(7) 0.0211(6) 0.0144(7) 0.0031(6) 0.0025(6) 0.0097(6)
C35 0.0198(7) 0.0182(6) 0.0173(7) 0.0059(6) 0.0049(6) 0.0091(5)
C36 0.0193(7) 0.0178(5) 0.0199(7) 0.0075(6) 0.0041(6) 0.0091(5)
C37 0.0190(7) 0.0200(6) 0.0205(7) 0.0102(6) 0.0070(6) 0.0096(5)
C38 0.0316(8) 0.0189(6) 0.0193(7) 0.0096(6) 0.0142(7) 0.0128(6)
C39 0.0225(7) 0.0173(5) 0.0177(7) 0.0100(5) 0.0111(6) 0.0097(5)
C40 0.0224(7) 0.0163(5) 0.0150(7) 0.0072(5) 0.0090(6) 0.0083(5)
C41 0.0275(8) 0.0232(6) 0.0175(7) 0.0073(6) 0.0066(7) 0.0108(6)
C42 0.0258(8) 0.0303(7) 0.0206(8) 0.0103(7) 0.0019(7) 0.0121(6)
C43 0.0254(8) 0.0292(7) 0.0257(8) 0.0128(7) 0.0083(7) 0.0160(6)
C44 0.0231(7) 0.0204(6) 0.0222(8) 0.0089(6) 0.0099(7) 0.0121(6)
C45 0.0242(8) 0.0262(6) 0.0259(8) 0.0140(7) 0.0095(7) 0.0106(6)
C46 0.0229(8) 0.0268(7) 0.0392(10) 0.0201(7) 0.0109(8) 0.0102(6)
C47 0.0202(7) 0.0181(6) 0.0387(10) 0.0113(7) 0.0045(7) 0.0062(5)
C48 0.0227(8) 0.0193(6) 0.0258(8) 0.0055(6) 0.0041(7) 0.0081(6)
B1 0.0189(7) 0.0144(6) 0.0146(7) 0.0067(6) 0.0053(6) 0.0040(5)
B2 0.0204(8) 0.0175(6) 0.0129(7) 0.0052(6) 0.0052(7) 0.0073(6)

loop_
_atom_type_symbol
_atom_type_description
_atom_type_scat_dispersion_real
_atom_type_scat_dispersion_imag
_atom_type_scat_source
C C 0.0033 0.0016 'International Tables Vol C Tables 4.2.6.8 and 6.1.1.4'
H H 0.0000 0.0000 'International Tables Vol C Tables 4.2.6.8 and 6.1.1.4'
B B 0.0013 0.0007 'International Tables Vol C Tables 4.2.6.8 and 6.1.1.4'
N N 0.0061 0.0033 'International Tables Vol C Tables 4.2.6.8 and 6.1.1.4'
O O 0.0106 0.0060 'International Tables Vol C Tables 4.2.6.8 and 6.1.1.4'

loop_
_exptl_crystal_face_index_h
_exptl_crystal_face_index_k
_exptl_crystal_face_index_l
_exptl_crystal_face_perp_dist
-1.00 1.00 1.00 0.0520
0.00 0.00 -1.00 0.1110
0.00 0.00 1.00 0.1340
1.00 0.00 1.00 0.1020
1.00 -1.00 1.00 0.1940
1.00 1.00 1.00 0.1190
0.00 1.00 0.00 0.1560
0.00 -1.00 0.00 0.2370
-1.00 -1.00 0.00 0.1990
1.00 0.00 0.00 0.1720
-1.00 0.00 0.00 0.1300
-1.00 1.00 0.00 0.0210
1.00 -1.00 0.00 0.1720
-1.00 -1.00 1.00 0.2510
-1.00 0.00 1.00 0.2010
0.00 -1.00 1.00 0.2680
-1.00 -1.00 -1.00 0.1900

loop_
_geom_angle_atom_site_label_1
_geom_angle_atom_site_label_2
_geom_angle_atom_site_label_3
_geom_angle
_geom_angle_site_symmetry_1
_geom_angle_site_symmetry_3
_geom_angle_publ_flag
C2 O1 C1 116.62(10) . . ?
C31 O2 C32 117.39(11) . . ?
C5 N1 B1 112.74(10) . . ?
C15 N1 C5 120.86(11) . . ?
C15 N1 B1 126.40(10) . . ?
C40 N2 B2 112.81(11) . . ?
C44 N2 C40 120.72(13) . . ?
C44 N2 B2 126.46(12) . . ?
O1 C1 H1A 109.5 . . ?
O1 C1 H1B 109.5 . . ?
O1 C1 H1C 109.5 . . ?
H1A C1 H1B 109.5 . . ?
H1A C1 H1C 109.5 . . ?
H1B C1 H1C 109.5 . . ?
O1 C2 C3 124.40(14) . . ?
O1 C2 C24 115.49(11) . . ?
C24 C2 C3 120.11(14) . . ?
C2 C3 H3 120.0 . . ?
C4 C3 C2 120.04(13) . . ?
C4 C3 H3 120.0 . . ?
C3 C4 C22 119.73(11) . . ?
C3 C4 B1 131.10(12) . . ?
C22 C4 B1 109.09(12) . . ?
N1 C5 C6 120.04(12) . . ?
N1 C5 C9 109.38(11) . . ?
C6 C5 C9 130.58(11) . . ?
C5 C6 H6 120.5 . . ?
C7 C6 C5 119.09(11) . . ?
C7 C6 H6 120.5 . . ?
C6 C7 H7 120.0 . . ?
C6 C7 C14 120.00(12) . . ?
C14 C7 H7 120.0 . . ?
C9 C8 B1 109.62(11) . . ?
C13 C8 C9 117.64(10) . . ?
C13 C8 B1 132.67(11) . . ?
C8 C9 C5 111.02(10) . . ?
C10 C9 C5 126.11(11) . . ?
C10 C9 C8 122.87(12) . . ?
C9 C10 H10 120.9 . . ?
C11 C10 C9 118.22(12) . . ?
C11 C10 H10 120.9 . . ?
C10 C11 H11 119.8 . . ?
C10 C11 C12 120.30(11) . . ?
C12 C11 H11 119.8 . . ?
C11 C12 H12 119.5 . . ?
C11 C12 C13 121.03(13) . . ?
C13 C12 H12 119.5 . . ?
C8 C13 C12 119.93(12) . . ?
C8 C13 H13 120.0 . . ?
C12 C13 H13 120.0 . . ?
C7 C14 H14 120.6 . . ?
C15 C14 C7 118.78(13) . . ?
C15 C14 H14 120.6 . . ?
N1 C15 C14 121.23(11) . . ?
N1 C15 H15 119.4 . . ?
C14 C15 H15 119.4 . . ?
C17 C16 C21 118.89(13) . . ?
C17 C16 B1 131.81(11) . . ?
C21 C16 B1 109.29(12) . . ?
C16 C17 H17 119.6 . . ?
C16 C17 C18 120.87(12) . . ?
C18 C17 H17 119.6 . . ?
C17 C18 H18 120.2 . . ?
C19 C18 C17 119.60(14) . . ?
C19 C18 H18 120.2 . . ?
C18 C19 H19 119.5 . . ?
C18 C19 C20 120.96(14) . . ?
C20 C19 H19 119.5 . . ?
C19 C20 H20 120.5 . . ?
C19 C20 C21 118.94(12) . . ?
C21 C20 H20 120.5 . . ?
C16 C21 C22 110.53(12) . . ?
C20 C21 C16 120.71(13) . . ?
C20 C21 C22 128.76(11) . . ?
C4 C22 C21 111.57(10) . . ?
C23 C22 C4 120.12(14) . . ?
C23 C22 C21 128.31(13) . . ?
C22 C23 H23 120.2 . . ?
C24 C23 C22 119.60(13) . . ?
C24 C23 H23 120.2 . . ?
C2 C24 H24 119.8 . . ?
C23 C24 C2 120.41(11) . . ?
C23 C24 H24 119.8 . . ?
C26 C25 H25 119.9 . . ?
C38 C25 H25 119.9 . . ?
C38 C25 C26 120.15(13) . . ?
C25 C26 H26 119.5 . . ?
C25 C26 C27 120.92(14) . . ?
C27 C26 H26 119.5 . . ?
C26 C27 H27 119.8 . . ?
C28 C27 C26 120.38(14) . . ?
C28 C27 H27 119.8 . . ?
C27 C28 C39 117.46(12) . . ?
C27 C28 B2 132.98(13) . . ?
C39 C28 B2 109.46(12) . . ?
C30 C29 C35 119.62(12) . . ?
C30 C29 B2 131.22(12) . . ?
C35 C29 B2 109.16(11) . . ?
C29 C30 H30 120.3 . . ?
C29 C30 C31 119.33(13) . . ?
C31 C30 H30 120.3 . . ?
O2 C31 C30 124.19(13) . . ?
O2 C31 C33 114.93(12) . . ?
C33 C31 C30 120.86(13) . . ?
O2 C32 H32A 109.5 . . ?
O2 C32 H32B 109.5 . . ?
O2 C32 H32C 109.5 . . ?
H32A C32 H32B 109.5 . . ?
H32A C32 H32C 109.5 . . ?
H32B C32 H32C 109.5 . . ?
C31 C33 H33 119.9 . . ?
C34 C33 C31 120.28(13) . . ?
C34 C33 H33 119.9 . . ?
C33 C34 H34 120.3 . . ?
C33 C34 C35 119.33(13) . . ?
C35 C34 H34 120.3 . . ?
C29 C35 C36 111.03(12) . . ?
C34 C35 C29 120.56(13) . . ?
C34 C35 C36 128.36(12) . . ?
C37 C36 C35 110.71(11) . . ?
C48 C36 C35 128.70(14) . . ?
C48 C36 C37 120.56(13) . . ?
C36 C37 B2 109.11(11) . . ?
C45 C37 C36 118.94(13) . . ?
C45 C37 B2 131.94(13) . . ?
C25 C38 H38 120.8 . . ?
C25 C38 C39 118.36(14) . . ?
C39 C38 H38 120.8 . . ?
C28 C39 C40 110.91(11) . . ?
C38 C39 C28 122.71(14) . . ?
C38 C39 C40 126.37(13) . . ?
N2 C40 C39 109.33(12) . . ?
N2 C40 C41 120.40(13) . . ?
C41 C40 C39 130.27(12) . . ?
C40 C41 H41 120.6 . . ?
C42 C41 C40 118.87(14) . . ?
C42 C41 H41 120.6 . . ?
C41 C42 H42 120.0 . . ?
C41 C42 C43 119.96(15) . . ?
C43 C42 H42 120.0 . . ?
C42 C43 H43 120.6 . . ?
C44 C43 C42 118.87(14) . . ?
C44 C43 H43 120.6 . . ?
N2 C44 C43 121.16(13) . . ?
N2 C44 H44 119.4 . . ?
C43 C44 H44 119.4 . . ?
C37 C45 H45 119.7 . . ?
C37 C45 C46 120.60(15) . . ?
C46 C45 H45 119.7 . . ?
C45 C46 H46 120.1 . . ?
C47 C46 C45 119.77(14) . . ?
C47 C46 H46 120.1 . . ?
C46 C47 H47 119.6 . . ?
C46 C47 C48 120.78(13) . . ?
C48 C47 H47 119.6 . . ?
C36 C48 H48 120.3 . . ?
C47 C48 C36 119.34(15) . . ?
C47 C48 H48 120.3 . . ?
N1 B1 C4 109.53(10) . . ?
N1 B1 C8 97.20(9) . . ?
N1 B1 C16 111.39(12) . . ?
C8 B1 C4 122.87(12) . . ?
C8 B1 C16 116.56(11) . . ?
C16 B1 C4 99.47(10) . . ?
N2 B2 C28 97.32(11) . . ?
N2 B2 C29 112.84(12) . . ?
N2 B2 C37 110.80(10) . . ?
C28 B2 C29 121.20(11) . . ?
C28 B2 C37 115.37(12) . . ?
C29 B2 C37 99.76(11) . . ?

loop_
_geom_bond_atom_site_label_1
_geom_bond_atom_site_label_2
_geom_bond_distance
_geom_bond_site_symmetry_2
_geom_bond_publ_flag
O1 C1 1.420(2) . ?
O1 C2 1.3696(19) . ?
O2 C31 1.3757(16) . ?
O2 C32 1.4227(19) . ?
N1 C5 1.3586(14) . ?
N1 C15 1.3426(18) . ?
N1 B1 1.6061(19) . ?
N2 C40 1.3636(17) . ?
N2 C44 1.3380(17) . ?
N2 B2 1.604(2) . ?
C1 H1A 0.9600 . ?
C1 H1B 0.9600 . ?
C1 H1C 0.9600 . ?
C2 C3 1.4034(17) . ?
C2 C24 1.392(2) . ?
C3 H3 0.9300 . ?
C3 C4 1.385(2) . ?
C4 C22 1.4084(18) . ?
C4 B1 1.6267(18) . ?
C5 C6 1.3956(18) . ?
C5 C9 1.4575(19) . ?
C6 H6 0.9300 . ?
C6 C7 1.3750(19) . ?
C7 H7 0.9300 . ?
C7 C14 1.3974(17) . ?
C8 C9 1.4036(17) . ?
C8 C13 1.3969(19) . ?
C8 B1 1.6096(18) . ?
C9 C10 1.3970(16) . ?
C10 H10 0.9300 . ?
C10 C11 1.382(2) . ?
C11 H11 0.9300 . ?
C11 C12 1.3932(19) . ?
C12 H12 0.9300 . ?
C12 C13 1.3969(17) . ?
C13 H13 0.9300 . ?
C14 H14 0.9300 . ?
C14 C15 1.3745(19) . ?
C15 H15 0.9300 . ?
C16 C17 1.383(2) . ?
C16 C21 1.4188(16) . ?
C16 B1 1.625(2) . ?
C17 H17 0.9300 . ?
C17 C18 1.400(2) . ?
C18 H18 0.9300 . ?
C18 C19 1.3926(19) . ?
C19 H19 0.9300 . ?
C19 C20 1.394(2) . ?
C20 H20 0.9300 . ?
C20 C21 1.398(2) . ?
C21 C22 1.465(2) . ?
C22 C23 1.4025(16) . ?
C23 H23 0.9300 . ?
C23 C24 1.389(2) . ?
C24 H24 0.9300 . ?
C25 H25 0.9300 . ?
C25 C26 1.393(2) . ?
C25 C38 1.382(2) . ?
C26 H26 0.9300 . ?
C26 C27 1.399(2) . ?
C27 H27 0.9300 . ?
C27 C28 1.388(2) . ?
C28 C39 1.410(2) . ?
C28 B2 1.6137(19) . ?
C29 C30 1.3927(18) . ?
C29 C35 1.4102(19) . ?
C29 B2 1.617(2) . ?
C30 H30 0.9300 . ?
C30 C31 1.3944(19) . ?
C31 C33 1.394(2) . ?
C32 H32A 0.9600 . ?
C32 H32B 0.9600 . ?
C32 H32C 0.9600 . ?
C33 H33 0.9300 . ?
C33 C34 1.387(2) . ?
C34 H34 0.9300 . ?
C34 C35 1.395(2) . ?
C35 C36 1.4713(19) . ?
C36 C37 1.412(2) . ?
C36 C48 1.3960(19) . ?
C37 C45 1.3843(19) . ?
C37 B2 1.622(2) . ?
C38 H38 0.9300 . ?
C38 C39 1.3975(18) . ?
C39 C40 1.461(2) . ?
C40 C41 1.387(2) . ?
C41 H41 0.9300 . ?
C41 C42 1.381(2) . ?
C42 H42 0.9300 . ?
C42 C43 1.395(2) . ?
C43 H43 0.9300 . ?
C43 C44 1.377(2) . ?
C44 H44 0.9300 . ?
C45 H45 0.9300 . ?
C45 C46 1.402(2) . ?
C46 H46 0.9300 . ?
C46 C47 1.385(2) . ?
C47 H47 0.9300 . ?
C47 C48 1.389(2) . ?
C48 H48 0.9300 . ?

loop_
_geom_torsion_atom_site_label_1
_geom_torsion_atom_site_label_2
_geom_torsion_atom_site_label_3
_geom_torsion_atom_site_label_4
_geom_torsion
_geom_torsion_site_symmetry_1
_geom_torsion_site_symmetry_2
_geom_torsion_site_symmetry_3
_geom_torsion_site_symmetry_4
_geom_torsion_publ_flag
O1 C2 C3 C4 -179.62(13) . . . . ?
O1 C2 C24 C23 179.65(14) . . . . ?
O2 C31 C33 C34 -179.65(13) . . . . ?
N1 C5 C6 C7 0.0(2) . . . . ?
N1 C5 C9 C8 -0.99(16) . . . . ?
N1 C5 C9 C10 178.76(14) . . . . ?
N2 C40 C41 C42 0.5(2) . . . . ?
C1 O1 C2 C3 -12.7(2) . . . . ?
C1 O1 C2 C24 167.81(15) . . . . ?
C2 C3 C4 C22 0.4(2) . . . . ?
C2 C3 C4 B1 176.57(14) . . . . ?
C3 C2 C24 C23 0.2(2) . . . . ?
C3 C4 C22 C21 178.70(12) . . . . ?
C3 C4 C22 C23 -0.5(2) . . . . ?
C3 C4 B1 N1 -60.04(19) . . . . ?
C3 C4 B1 C8 52.8(2) . . . . ?
C3 C4 B1 C16 -176.88(14) . . . . ?
C4 C22 C23 C24 0.5(2) . . . . ?
C5 N1 C15 C14 0.1(2) . . . . ?
C5 N1 B1 C4 130.27(12) . . . . ?
C5 N1 B1 C8 1.56(15) . . . . ?
C5 N1 B1 C16 -120.68(12) . . . . ?
C5 C6 C7 C14 0.4(2) . . . . ?
C5 C9 C10 C11 -179.81(14) . . . . ?
C6 C5 C9 C8 179.11(15) . . . . ?
C6 C5 C9 C10 -1.1(3) . . . . ?
C6 C7 C14 C15 -0.6(2) . . . . ?
C7 C14 C15 N1 0.3(2) . . . . ?
C8 C9 C10 C11 -0.1(2) . . . . ?
C9 C5 C6 C7 179.93(14) . . . . ?
C9 C8 C13 C12 0.5(2) . . . . ?
C9 C8 B1 N1 -2.09(14) . . . . ?
C9 C8 B1 C4 -120.96(14) . . . . ?
C9 C8 B1 C16 116.22(13) . . . . ?
C9 C10 C11 C12 0.4(2) . . . . ?
C10 C11 C12 C13 -0.3(2) . . . . ?
C11 C12 C13 C8 -0.2(2) . . . . ?
C13 C8 C9 C5 179.36(13) . . . . ?
C13 C8 C9 C10 -0.4(2) . . . . ?
C13 C8 B1 N1 -178.85(15) . . . . ?
C13 C8 B1 C4 62.3(2) . . . . ?
C13 C8 B1 C16 -60.5(2) . . . . ?
C15 N1 C5 C6 -0.3(2) . . . . ?
C15 N1 C5 C9 179.79(12) . . . . ?
C15 N1 B1 C4 -50.07(19) . . . . ?
C15 N1 B1 C8 -178.77(13) . . . . ?
C15 N1 B1 C16 58.98(17) . . . . ?
C16 C17 C18 C19 -0.6(2) . . . . ?
C16 C21 C22 C4 -2.56(16) . . . . ?
C16 C21 C22 C23 176.57(14) . . . . ?
C17 C16 C21 C20 1.8(2) . . . . ?
C17 C16 C21 C22 -177.70(12) . . . . ?
C17 C16 B1 N1 63.36(18) . . . . ?
C17 C16 B1 C4 178.78(14) . . . . ?
C17 C16 B1 C8 -46.9(2) . . . . ?
C17 C18 C19 C20 0.8(2) . . . . ?
C18 C19 C20 C21 0.2(2) . . . . ?
C19 C20 C21 C16 -1.5(2) . . . . ?
C19 C20 C21 C22 177.87(13) . . . . ?
C20 C21 C22 C4 178.02(14) . . . . ?
C20 C21 C22 C23 -2.9(2) . . . . ?
C21 C16 C17 C18 -0.7(2) . . . . ?
C21 C16 B1 N1 -116.56(11) . . . . ?
C21 C16 B1 C4 -1.14(14) . . . . ?
C21 C16 B1 C8 133.18(12) . . . . ?
C21 C22 C23 C24 -178.57(14) . . . . ?
C22 C4 B1 N1 116.49(12) . . . . ?
C22 C4 B1 C8 -130.71(13) . . . . ?
C22 C4 B1 C16 -0.36(14) . . . . ?
C22 C23 C24 C2 -0.3(2) . . . . ?
C24 C2 C3 C4 -0.2(2) . . . . ?
C25 C26 C27 C28 -0.04(19) . . . . ?
C25 C38 C39 C28 -0.02(18) . . . . ?
C25 C38 C39 C40 -178.89(12) . . . . ?
C26 C25 C38 C39 -1.05(19) . . . . ?
C26 C27 C28 C39 -0.99(17) . . . . ?
C26 C27 C28 B2 175.17(13) . . . . ?
C27 C28 C39 C38 1.04(18) . . . . ?
C27 C28 C39 C40 -179.94(11) . . . . ?
C27 C28 B2 N2 179.68(13) . . . . ?
C27 C28 B2 C29 57.3(2) . . . . ?
C27 C28 B2 C37 -63.12(18) . . . . ?
C28 C39 C40 N2 -0.45(14) . . . . ?
C28 C39 C40 C41 179.52(13) . . . . ?
C29 C30 C31 O2 178.78(13) . . . . ?
C29 C30 C31 C33 0.1(2) . . . . ?
C29 C35 C36 C37 0.25(17) . . . . ?
C29 C35 C36 C48 -177.61(14) . . . . ?
C30 C29 C35 C34 -1.8(2) . . . . ?
C30 C29 C35 C36 175.75(12) . . . . ?
C30 C29 B2 N2 -56.72(18) . . . . ?
C30 C29 B2 C28 57.9(2) . . . . ?
C30 C29 B2 C37 -174.32(14) . . . . ?
C30 C31 C33 C34 -0.9(2) . . . . ?
C31 C33 C34 C35 0.3(2) . . . . ?
C32 O2 C31 C30 3.6(2) . . . . ?
C32 O2 C31 C33 -177.65(13) . . . . ?
C33 C34 C35 C29 1.1(2) . . . . ?
C33 C34 C35 C36 -176.04(14) . . . . ?
C34 C35 C36 C37 177.62(14) . . . . ?
C34 C35 C36 C48 -0.2(2) . . . . ?
C35 C29 C30 C31 1.2(2) . . . . ?
C35 C29 B2 N2 122.24(12) . . . . ?
C35 C29 B2 C28 -123.13(14) . . . . ?
C35 C29 B2 C37 4.63(15) . . . . ?
C35 C36 C37 C45 -177.47(13) . . . . ?
C35 C36 C37 B2 2.94(16) . . . . ?
C35 C36 C48 C47 177.50(14) . . . . ?
C36 C37 C45 C46 -0.2(2) . . . . ?
C36 C37 B2 N2 -123.61(12) . . . . ?
C36 C37 B2 C28 127.07(13) . . . . ?
C36 C37 B2 C29 -4.49(15) . . . . ?
C37 C36 C48 C47 -0.2(2) . . . . ?
C37 C45 C46 C47 -0.6(2) . . . . ?
C38 C25 C26 C27 1.10(19) . . . . ?
C38 C39 C40 N2 178.53(12) . . . . ?
C38 C39 C40 C41 -1.5(2) . . . . ?
C39 C28 B2 N2 -3.93(12) . . . . ?
C39 C28 B2 C29 -126.30(14) . . . . ?
C39 C28 B2 C37 113.27(14) . . . . ?
C39 C40 C41 C42 -179.48(13) . . . . ?
C40 N2 C44 C43 0.68(19) . . . . ?
C40 N2 B2 C28 3.82(12) . . . . ?
C40 N2 B2 C29 132.20(11) . . . . ?
C40 N2 B2 C37 -116.90(12) . . . . ?
C40 C41 C42 C43 0.4(2) . . . . ?
C41 C42 C43 C44 -0.7(2) . . . . ?
C42 C43 C44 N2 0.2(2) . . . . ?
C44 N2 C40 C39 178.96(11) . . . . ?
C44 N2 C40 C41 -1.01(18) . . . . ?
C44 N2 B2 C28 -177.64(11) . . . . ?
C44 N2 B2 C29 -49.26(16) . . . . ?
C44 N2 B2 C37 61.63(17) . . . . ?
C45 C37 B2 N2 56.9(2) . . . . ?
C45 C37 B2 C28 -52.4(2) . . . . ?
C45 C37 B2 C29 176.00(15) . . . . ?
C45 C46 C47 C48 1.0(2) . . . . ?
C46 C47 C48 C36 -0.6(2) . . . . ?
C48 C36 C37 C45 0.6(2) . . . . ?
C48 C36 C37 B2 -178.99(13) . . . . ?
B1 N1 C5 C6 179.39(12) . . . . ?
B1 N1 C5 C9 -0.52(16) . . . . ?
B1 N1 C15 C14 -179.51(14) . . . . ?
B1 C4 C22 C21 1.72(15) . . . . ?
B1 C4 C22 C23 -177.49(12) . . . . ?
B1 C8 C9 C5 2.05(16) . . . . ?
B1 C8 C9 C10 -177.70(13) . . . . ?
B1 C8 C13 C12 177.09(15) . . . . ?
B1 C16 C17 C18 179.35(14) . . . . ?
B1 C16 C21 C20 -178.29(12) . . . . ?
B1 C16 C21 C22 2.23(15) . . . . ?
B2 N2 C40 C39 -2.41(14) . . . . ?
B2 N2 C40 C41 177.62(12) . . . . ?
B2 N2 C44 C43 -177.75(13) . . . . ?
B2 C28 C39 C38 -175.99(11) . . . . ?
B2 C28 C39 C40 3.04(14) . . . . ?
B2 C29 C30 C31 -179.93(14) . . . . ?
B2 C29 C35 C34 179.05(13) . . . . ?
B2 C29 C35 C36 -3.34(16) . . . . ?
B2 C37 C45 C46 179.28(15) . . . . ?
